data_7711976
loop_
_publ_author_name
'Matsubara, Kouki'
'Yamada, Yuji'
'Iwasaki, Haruka'
'Ikeda, Hayao'
'Kanetsugu, Yuki'
'Kawata, Satoshi'
'Koga, Yuji'

_publ_section_title
;
 A 1,2,3-triazole-derived pincer-type mesoionic carbene complex of
 iron(II): carbonyl elimination and hydrosilylation of aromatic aldehydes
 <i>via</i> the concerted reaction with hydrosilane and a base.
;
_journal_issue 3
_journal_name_full 'Dalton transactions (Cambridge, England : 2003)'
_journal_page_first 572
_journal_page_last 582
_journal_paper_doi 10.1039/d2dt03617g
_journal_volume 52
_journal_year 2023
_chemical_formula_moiety 'C37 H43 Br Fe N7 O2, C24 H20 B, 4(C4 O)'
_chemical_formula_sum 'C77 H63 B Br Fe N7 O6'
_chemical_formula_weight 1328.90
_space_group_crystal_system orthorhombic
_space_group_IT_number 52
_space_group_name_Hall '-P 2a 2bc'
_space_group_name_H-M_alt 'P n n a'
_atom_sites_solution_hydrogens geom
_atom_sites_solution_primary direct
_atom_sites_solution_secondary difmap
_audit_update_record
;
2017-09-27 deposited with the CCDC.	2022-12-20 downloaded from the CCDC.
;
_cell_angle_alpha 90.0000
_cell_angle_beta 90.0000
_cell_angle_gamma 90.0000
_cell_formula_units_Z 4
_cell_length_a 26.864(7)
_cell_length_b 15.259(4)
_cell_length_c 17.790(4)
_cell_measurement_reflns_used 15250
_cell_measurement_temperature 153
_cell_measurement_theta_max 27.47
_cell_measurement_theta_min 3.00
_cell_volume 7292(3)
_computing_cell_refinement CrystalClear
_computing_data_collection 'CrystalClear (Rigaku Inc., 2008)'
_computing_data_reduction CrystalClear
_computing_molecular_graphics 'CrystalStructure 4.2.2'
_computing_publication_material 'CrystalStructure 4.2.2 (Rigaku, 2016)'
_computing_structure_refinement 'SHELXL97 (Sheldrick, 2008)'
_computing_structure_solution 'Il Milione (Burla, et al., 2007)'
_diffrn_ambient_temperature 153
_diffrn_detector_area_resol_mean 7.111
_diffrn_measured_fraction_theta_full 0.998
_diffrn_measured_fraction_theta_max 0.998
_diffrn_measurement_device_type 'Rigaku Saturn724'
_diffrn_measurement_method \w
_diffrn_radiation_type 'Mo K\a'
_diffrn_radiation_wavelength 0.71075
_diffrn_reflns_av_R_equivalents 0.0510
_diffrn_reflns_Laue_measured_fraction_full 0.000
_diffrn_reflns_Laue_measured_fraction_max 0.000
_diffrn_reflns_limit_h_max 34
_diffrn_reflns_limit_h_min -34
_diffrn_reflns_limit_k_max 19
_diffrn_reflns_limit_k_min -19
_diffrn_reflns_limit_l_max 23
_diffrn_reflns_limit_l_min -23
_diffrn_reflns_number 90308
_diffrn_reflns_point_group_measured_fraction_full 0.000
_diffrn_reflns_point_group_measured_fraction_max 0.000
_diffrn_reflns_theta_full 27.490
_diffrn_reflns_theta_max 27.490
_diffrn_reflns_theta_min 3.002
_diffrn_standards_number 0
_exptl_absorpt_coefficient_mu 0.809
_exptl_absorpt_correction_T_max 0.673
_exptl_absorpt_correction_T_min 0.570
_exptl_absorpt_correction_type multi-scan
_exptl_absorpt_process_details 'REQAB (Rigaku, 1998)'
_exptl_crystal_colour yellow
_exptl_crystal_density_diffrn 1.211
_exptl_crystal_density_method 'not measured'
_exptl_crystal_description prism
_exptl_crystal_F_000 2752.00
_exptl_crystal_size_max 0.500
_exptl_crystal_size_mid 0.300
_exptl_crystal_size_min 0.250
_refine_diff_density_max 0.63
_refine_diff_density_min -0.48
_refine_ls_extinction_method none
_refine_ls_goodness_of_fit_ref 1.137
_refine_ls_hydrogen_treatment constr
_refine_ls_number_parameters 444
_refine_ls_number_reflns 8361
_refine_ls_number_restraints 0
_refine_ls_R_factor_all 0.0847
_refine_ls_R_factor_gt 0.0760
_refine_ls_shift/su_max 0.001
_refine_ls_structure_factor_coef Fsqd
_refine_ls_weighting_details 'w = 1/[\s^2^(Fo^2^)+(0.0884P)^2^+7.4950P] where P=(Fo^2^+2Fc^2^)/3'
_refine_ls_weighting_scheme calc
_refine_ls_wR_factor_gt 0.2012
_refine_ls_wR_factor_ref 0.2077
_reflns_number_gt 7322
_reflns_number_total 8377
_reflns_threshold_expression F^2^>2.0\s(F^2^)
_cod_data_source_file d2dt03617g2.cif
_cod_data_source_block 4a-BPh4
_cod_depositor_comments 'Adding full bibliography for 7711976.cif.'
_cod_database_code 7711976

loop_
_space_group_symop_id
_space_group_symop_operation_xyz
1 +X,+Y,+Z
2 1/2-X,-Y,+Z
3 +X,1/2-Y,1/2-Z
4 1/2-X,1/2+Y,1/2-Z
5 -X,-Y,-Z
6 -1/2+X,+Y,-Z
7 -X,-1/2+Y,-1/2+Z
8 -1/2+X,-1/2-Y,-1/2+Z

loop_
_atom_site_label
_atom_site_type_symbol
_atom_site_fract_x
_atom_site_fract_y
_atom_site_fract_z
_atom_site_U_iso_or_equiv
_atom_site_adp_type
_atom_site_occupancy
_atom_site_symmetry_multiplicity
_atom_site_calc_flag
_atom_site_refinement_flags
_atom_site_disorder_assembly
_atom_site_disorder_group
Br1 Br 0.47822(6) 0.12428(14) 0.84237(10) 0.0486(3) Uani 0.50 1 d P . .
Fe1 Fe 0.475989(19) 0.2500 0.7500 0.03837(19) Uani 1 2 d S . .
O1 O 0.36859(14) 0.2500 0.7500 0.118(2) Uani 1 2 d S . .
O2 O 0.4705(5) 0.1105(11) 0.8486(9) 0.095(7) Uani 0.50 1 d P . .
O3 O 0.5698(3) 0.4261(4) 0.4798(4) 0.185(3) Uani 1 1 d . . .
O4 O 0.7500 0.0000 0.009(3) 0.59(2) Uiso 1 2 d S . .
O5 O 0.7505(10) 0.1511(18) 0.2450(15) 0.292(10) Uiso 0.50 1 d P . .
N1 N 0.46664(9) 0.12155(16) 0.61261(14) 0.0415(6) Uani 1 1 d . . .
N2 N 0.49823(9) 0.08026(18) 0.56576(15) 0.0484(6) Uani 1 1 d . . .
N3 N 0.54277(9) 0.10437(19) 0.59057(16) 0.0494(7) Uani 1 1 d . . .
N4 N 0.55094(12) 0.2500 0.7500 0.0399(8) Uani 1 2 d S . .
C1 C 0.4092(2) 0.2500 0.7500 0.0693(17) Uani 1 2 d S . .
C2 C 0.4732(2) 0.1658(6) 0.8103(4) 0.0409(13) Uani 0.50 1 d P . .
C3 C 0.48897(10) 0.1709(2) 0.66609(17) 0.0421(6) Uani 1 1 d . . .
C4 C 0.53946(10) 0.1590(2) 0.65095(17) 0.0449(7) Uani 1 1 d . . .
C5 C 0.57563(11) 0.2025(2) 0.69792(18) 0.0481(8) Uani 1 1 d . . .
C6 C 0.62730(12) 0.2021(3) 0.6960(2) 0.0694(12) Uani 1 1 d . . .
H4 H 0.6448 0.1699 0.6587 0.083 Uiso 1 1 calc R . .
C7 C 0.65260(17) 0.2500 0.7500 0.079(2) Uani 1 2 d S . .
H3 H 0.6880 0.2500 0.7500 0.095 Uiso 1 2 calc SR . .
C8 C 0.58705(13) 0.0729(3) 0.5513(2) 0.0638(11) Uani 1 1 d . . .
H8A H 0.5775 0.0273 0.5152 0.077 Uiso 1 1 calc R . .
H8B H 0.6106 0.0484 0.5878 0.077 Uiso 1 1 calc R . .
H8C H 0.6028 0.1217 0.5245 0.077 Uiso 1 1 calc R . .
C9 C 0.41377(10) 0.1048(2) 0.60312(17) 0.0424(6) Uani 1 1 d . . .
C10 C 0.39289(13) 0.0375(2) 0.64465(18) 0.0524(8) Uani 1 1 d . . .
C11 C 0.34231(15) 0.0221(3) 0.6347(2) 0.0669(10) Uani 1 1 d . . .
H11 H 0.3266 -0.0235 0.6623 0.080 Uiso 1 1 calc R . .
C12 C 0.31468(13) 0.0720(3) 0.5855(2) 0.0666(10) Uani 1 1 d . . .
H12 H 0.2802 0.0605 0.5796 0.080 Uiso 1 1 calc R . .
C13 C 0.33640(12) 0.1383(3) 0.5449(2) 0.0592(9) Uani 1 1 d . . .
H13 H 0.3168 0.1717 0.5110 0.071 Uiso 1 1 calc R . .
C14 C 0.38717(11) 0.1571(2) 0.55308(19) 0.0466(7) Uani 1 1 d . . .
C15 C 0.42307(18) -0.0186(3) 0.6983(2) 0.0758(12) Uani 1 1 d . . .
H15 H 0.4532 0.0160 0.7129 0.091 Uiso 1 1 calc R . .
C16 C 0.3952(3) -0.0399(5) 0.7696(3) 0.128(3) Uani 1 1 d . . .
H16A H 0.3645 -0.0715 0.7571 0.153 Uiso 1 1 calc R . .
H16B H 0.3868 0.0145 0.7960 0.153 Uiso 1 1 calc R . .
H16C H 0.4161 -0.0766 0.8020 0.153 Uiso 1 1 calc R . .
C17 C 0.4413(3) -0.1019(4) 0.6583(4) 0.109(2) Uani 1 1 d . . .
H17A H 0.4616 -0.0856 0.6148 0.131 Uiso 1 1 calc R . .
H17B H 0.4126 -0.1363 0.6415 0.131 Uiso 1 1 calc R . .
H17C H 0.4613 -0.1370 0.6932 0.131 Uiso 1 1 calc R . .
C18 C 0.41008(15) 0.2309(2) 0.5083(2) 0.0610(9) Uani 1 1 d . . .
H18 H 0.4444 0.2415 0.5282 0.073 Uiso 1 1 calc R . .
C19 C 0.38031(18) 0.3161(3) 0.5165(4) 0.0907(16) Uani 1 1 d . . .
H19A H 0.3795 0.3336 0.5694 0.109 Uiso 1 1 calc R . .
H19B H 0.3462 0.3068 0.4984 0.109 Uiso 1 1 calc R . .
H19C H 0.3962 0.3624 0.4867 0.109 Uiso 1 1 calc R . .
C20 C 0.4147(2) 0.2048(4) 0.4255(3) 0.0982(18) Uani 1 1 d . . .
H20A H 0.4309 0.2522 0.3975 0.118 Uiso 1 1 calc R . .
H20B H 0.3814 0.1944 0.4047 0.118 Uiso 1 1 calc R . .
H20C H 0.4346 0.1512 0.4214 0.118 Uiso 1 1 calc R . .
C21 C 0.69919(15) -0.0015(3) 0.7318(2) 0.0642(10) Uani 1 1 d . . .
C22 C 0.65427(15) -0.0367(3) 0.7037(2) 0.0702(11) Uani 1 1 d . . .
H22 H 0.6549 -0.0644 0.6559 0.084 Uiso 1 1 calc R . .
C23 C 0.60955(18) -0.0330(4) 0.7417(3) 0.0922(16) Uani 1 1 d . . .
H23 H 0.5806 -0.0586 0.7204 0.111 Uiso 1 1 calc R . .
C24 C 0.6071(2) 0.0081(5) 0.8112(3) 0.122(3) Uani 1 1 d . . .
H24 H 0.5764 0.0126 0.8375 0.147 Uiso 1 1 calc R . .
C25 C 0.6502(3) 0.0424(5) 0.8410(3) 0.130(3) Uani 1 1 d . . .
H25 H 0.6494 0.0687 0.8894 0.156 Uiso 1 1 calc R . .
C26 C 0.6948(2) 0.0393(4) 0.8015(2) 0.0967(18) Uani 1 1 d . . .
H26 H 0.7235 0.0660 0.8229 0.116 Uiso 1 1 calc R . .
C27 C 0.74460(11) 0.0892(2) 0.62952(18) 0.0507(8) Uani 1 1 d . . .
C28 C 0.71797(12) 0.0896(3) 0.5621(2) 0.0564(8) Uani 1 1 d . . .
H28 H 0.7050 0.0357 0.5437 0.068 Uiso 1 1 calc R . .
C29 C 0.70966(14) 0.1650(3) 0.5209(3) 0.0780(14) Uani 1 1 d . . .
H29 H 0.6915 0.1621 0.4752 0.094 Uiso 1 1 calc R . .
C30 C 0.72765(19) 0.2441(4) 0.5461(4) 0.0955(19) Uani 1 1 d . . .
H30 H 0.7220 0.2961 0.5179 0.115 Uiso 1 1 calc R . .
C31 C 0.75385(19) 0.2474(3) 0.6122(4) 0.0887(17) Uani 1 1 d . . .
H31 H 0.7663 0.3018 0.6300 0.106 Uiso 1 1 calc R . .
C32 C 0.76223(15) 0.1708(3) 0.6535(2) 0.0672(11) Uani 1 1 d . . .
H32 H 0.7804 0.1744 0.6991 0.081 Uiso 1 1 calc R . .
C33 C 0.5227(2) 0.3844(4) 0.4464(4) 0.104(2) Uani 1 1 d . . .
C34 C 0.5374(3) 0.2972(6) 0.4189(7) 0.077(3) Uani 0.50 1 d P . .
C35 C 0.5854(8) 0.2792(11) 0.4490(11) 0.116(7) Uani 0.50 1 d P . .
C36 C 0.6023(5) 0.3452(8) 0.4878(10) 0.280(10) Uani 1 1 d . . .
C37 C 0.5483(6) 0.2853(12) 0.4934(13) 0.124(7) Uani 0.50 1 d P . .
C38 C 0.5826(13) 0.2743(13) 0.4893(11) 0.143(11) Uani 0.50 1 d P . .
C39 C 0.7930(9) 0.0091(16) 0.0629(14) 0.343(11) Uiso 1 1 d . . .
C40 C 0.7752(14) 0.074(2) 0.121(2) 0.244(12) Uiso 0.50 1 d P . .
C41 C 0.7271(15) 0.055(2) 0.147(2) 0.268(14) Uiso 0.50 1 d P . .
C42 C 0.7166(7) 0.1556(13) 0.2901(11) 0.137(5) Uiso 0.50 1 d P . .
C43 C 0.7074(7) 0.2298(13) 0.2943(9) 0.256(7) Uiso 1 1 d . . .
C44 C 0.7480(8) 0.2760(13) 0.3183(11) 0.152(6) Uiso 0.50 1 d P . .
B1 B 0.7500 0.0000 0.6809(3) 0.0520(12) Uani 1 2 d S . .

loop_
_atom_site_aniso_label
_atom_site_aniso_U_11
_atom_site_aniso_U_22
_atom_site_aniso_U_33
_atom_site_aniso_U_23
_atom_site_aniso_U_13
_atom_site_aniso_U_12
Br1 0.0437(4) 0.0559(6) 0.0461(5) -0.0108(5) 0.0020(4) -0.0048(5)
Fe1 0.0263(3) 0.0473(3) 0.0415(3) -0.0180(2) 0.000 0.000
O1 0.032(2) 0.171(5) 0.152(5) -0.100(4) 0.000 0.000
O2 0.095(10) 0.093(10) 0.097(10) -0.016(7) -0.012(6) -0.005(6)
O3 0.268(8) 0.133(4) 0.153(5) -0.024(4) -0.066(5) 0.028(5)
N1 0.0330(11) 0.0476(14) 0.0440(13) -0.0179(11) -0.0054(10) 0.0018(10)
N2 0.0364(12) 0.0581(16) 0.0508(14) -0.0262(12) -0.0063(11) 0.0057(11)
N3 0.0343(12) 0.0611(16) 0.0527(15) -0.0306(13) -0.0049(11) 0.0067(11)
N4 0.0296(15) 0.0495(19) 0.0405(17) -0.0208(15) 0.000 0.000
C1 0.047(3) 0.084(4) 0.077(4) -0.050(3) 0.000 0.000
C2 0.037(3) 0.049(4) 0.037(3) -0.006(3) 0.001(2) 0.000(3)
C3 0.0330(13) 0.0492(16) 0.0440(15) -0.0169(13) -0.0035(11) 0.0020(12)
C4 0.0323(13) 0.0532(17) 0.0492(16) -0.0258(14) -0.0014(12) 0.0040(12)
C5 0.0322(13) 0.0624(19) 0.0497(17) -0.0290(15) -0.0001(12) 0.0016(13)
C6 0.0301(14) 0.101(3) 0.077(2) -0.058(2) 0.0010(15) 0.0039(16)
C7 0.025(2) 0.118(5) 0.094(4) -0.068(4) 0.000 0.000
C8 0.0439(17) 0.084(3) 0.063(2) -0.043(2) 0.0009(15) 0.0129(17)
C9 0.0328(13) 0.0514(16) 0.0428(15) -0.0171(13) -0.0068(11) -0.0033(12)
C10 0.0559(18) 0.0569(19) 0.0445(16) -0.0066(14) -0.0136(14) -0.0104(15)
C11 0.061(2) 0.081(3) 0.059(2) 0.0048(19) -0.0079(17) -0.031(2)
C12 0.0414(17) 0.093(3) 0.065(2) -0.004(2) -0.0107(16) -0.0188(18)
C13 0.0400(16) 0.068(2) 0.070(2) -0.0064(18) -0.0152(15) -0.0015(15)
C14 0.0383(14) 0.0477(16) 0.0538(17) -0.0110(14) -0.0080(13) -0.0019(12)
C15 0.086(3) 0.070(3) 0.072(3) 0.011(2) -0.035(2) -0.018(2)
C16 0.148(6) 0.164(6) 0.071(3) 0.046(4) -0.045(3) -0.068(5)
C17 0.137(5) 0.077(3) 0.113(4) 0.012(3) -0.052(4) 0.013(3)
C18 0.058(2) 0.054(2) 0.072(2) -0.0016(17) -0.0143(18) -0.0101(16)
C19 0.075(3) 0.059(2) 0.138(5) 0.010(3) -0.028(3) -0.007(2)
C20 0.127(5) 0.101(4) 0.067(3) 0.007(3) 0.000(3) -0.047(3)
C21 0.065(2) 0.078(2) 0.0495(18) -0.0078(18) 0.0106(16) -0.028(2)
C22 0.064(2) 0.091(3) 0.055(2) -0.008(2) 0.0092(18) -0.024(2)
C23 0.066(3) 0.122(4) 0.088(3) -0.015(3) 0.023(2) -0.036(3)
C24 0.098(4) 0.175(6) 0.094(4) -0.037(4) 0.054(3) -0.053(4)
C25 0.118(5) 0.195(7) 0.078(3) -0.049(4) 0.052(3) -0.062(5)
C26 0.093(3) 0.139(5) 0.058(2) -0.031(3) 0.024(2) -0.055(3)
C27 0.0396(15) 0.062(2) 0.0511(17) -0.0023(15) 0.0165(13) 0.0046(14)
C28 0.0371(15) 0.071(2) 0.061(2) 0.0090(17) 0.0125(14) 0.0131(15)
C29 0.0431(19) 0.094(3) 0.097(3) 0.037(3) 0.0172(19) 0.026(2)
C30 0.064(3) 0.077(3) 0.145(5) 0.039(3) 0.046(3) 0.032(2)
C31 0.073(3) 0.054(2) 0.139(5) -0.007(3) 0.055(3) 0.010(2)
C32 0.062(2) 0.062(2) 0.078(3) -0.0151(19) 0.0326(19) 0.0001(18)
C33 0.093(4) 0.081(3) 0.139(6) -0.022(3) 0.018(4) -0.002(3)
C34 0.061(5) 0.053(4) 0.117(8) -0.009(5) -0.017(5) 0.007(4)
C35 0.139(14) 0.073(9) 0.135(14) -0.048(10) -0.058(13) 0.046(8)
C36 0.255(13) 0.159(9) 0.43(2) -0.135(11) -0.260(15) 0.110(9)
C37 0.098(10) 0.091(10) 0.182(19) 0.058(11) -0.016(12) 0.000(8)
C38 0.27(3) 0.057(8) 0.098(11) 0.027(9) 0.024(17) 0.075(14)
B1 0.050(3) 0.063(3) 0.043(3) 0.000 0.000 -0.012(2)

loop_
_atom_type_symbol
_atom_type_description
_atom_type_scat_dispersion_real
_atom_type_scat_dispersion_imag
_atom_type_scat_source
C C 0.0033 0.0016
;
International Tables for Crystallography
(Vol. C, Tables 4.2.6.8 and 6.1.1.4)
;
H H 0.0000 0.0000
;
International Tables for Crystallography
(Vol. C, Table 6.1.1.4)
;
Br Br -0.2901 2.4595
;
International Tables for Crystallography
(Vol. C, Tables 4.2.6.8 and 6.1.1.4)
;
Fe Fe 0.3463 0.8444
;
International Tables for Crystallography
(Vol. C, Tables 4.2.6.8 and 6.1.1.4)
;
N N 0.0061 0.0033
;
International Tables for Crystallography
(Vol. C, Tables 4.2.6.8 and 6.1.1.4)
;
O O 0.0106 0.0060
;
International Tables for Crystallography
(Vol. C, Tables 4.2.6.8 and 6.1.1.4)
;
B B 0.0013 0.0007
;
International Tables for Crystallography
(Vol. C, Tables 4.2.6.8 and 6.1.1.4)
;

loop_
_geom_angle_atom_site_label_1
_geom_angle_atom_site_label_2
_geom_angle_atom_site_label_3
_geom_angle
_geom_angle_site_symmetry_1
_geom_angle_site_symmetry_3
_geom_angle_publ_flag
C2 Br1 Fe1 7.8(4) . . ?
C2 Fe1 C2 174.9(4) 3_556 . ?
C2 Fe1 C1 87.4(2) 3_556 . ?
C2 Fe1 C1 87.4(2) . . ?
C2 Fe1 C3 91.4(2) 3_556 3_556 ?
C2 Fe1 C3 89.6(2) . 3_556 ?
C1 Fe1 C3 100.29(8) . 3_556 ?
C2 Fe1 C3 89.6(2) 3_556 . ?
C2 Fe1 C3 91.4(2) . . ?
C1 Fe1 C3 100.29(8) . . ?
C3 Fe1 C3 159.42(16) 3_556 . ?
C2 Fe1 N4 92.6(2) 3_556 . ?
C2 Fe1 N4 92.6(2) . . ?
C1 Fe1 N4 180.0 . . ?
C3 Fe1 N4 79.71(8) 3_556 . ?
C3 Fe1 N4 79.71(8) . . ?
C2 Fe1 Br1 4.0(2) 3_556 3_556 ?
C2 Fe1 Br1 178.6(2) . 3_556 ?
C1 Fe1 Br1 91.36(4) . 3_556 ?
C3 Fe1 Br1 91.35(11) 3_556 3_556 ?
C3 Fe1 Br1 88.16(11) . 3_556 ?
N4 Fe1 Br1 88.64(4) . 3_556 ?
C2 Fe1 Br1 178.6(2) 3_556 . ?
C2 Fe1 Br1 4.0(2) . . ?
C1 Fe1 Br1 91.36(4) . . ?
C3 Fe1 Br1 88.16(11) 3_556 . ?
C3 Fe1 Br1 91.35(11) . . ?
N4 Fe1 Br1 88.64(4) . . ?
Br1 Fe1 Br1 177.28(8) 3_556 . ?
C36 O3 C33 100.0(6) . . ?
C39 O4 C39 101(4) 2_655 . ?
C42 O5 C44 113(2) . 3 ?
C42 O5 C43 36.5(13) . . ?
C44 O5 C43 81.7(14) 3 . ?
N2 N1 C3 114.6(2) . . ?
N2 N1 C9 117.5(2) . . ?
C3 N1 C9 127.8(2) . . ?
N3 N2 N1 103.5(2) . . ?
N2 N3 C4 111.9(2) . . ?
N2 N3 C8 118.9(2) . . ?
C4 N3 C8 129.2(3) . . ?
C5 N4 C5 121.2(3) 3_556 . ?
C5 N4 Fe1 119.41(17) 3_556 . ?
C5 N4 Fe1 119.41(17) . . ?
O1 C1 Fe1 180.0 . . ?
Br1 C2 O2 13.2(9) . . ?
Br1 C2 Fe1 168.3(6) . . ?
O2 C2 Fe1 178.4(11) . . ?
N1 C3 C4 102.9(2) . . ?
N1 C3 Fe1 143.4(2) . . ?
C4 C3 Fe1 113.7(2) . . ?
N3 C4 C3 107.2(2) . . ?
N3 C4 C5 133.9(3) . . ?
C3 C4 C5 118.9(2) . . ?
N4 C5 C6 120.7(3) . . ?
N4 C5 C4 108.3(2) . . ?
C6 C5 C4 131.1(3) . . ?
C7 C6 C5 118.1(3) . . ?
C7 C6 H4 120.9 . . ?
C5 C6 H4 120.9 . . ?
C6 C7 C6 121.2(4) . 3_556 ?
C6 C7 H3 119.4 . . ?
C6 C7 H3 119.4 3_556 . ?
N3 C8 H8A 109.5 . . ?
N3 C8 H8B 109.5 . . ?
H8A C8 H8B 109.5 . . ?
N3 C8 H8C 109.5 . . ?
H8A C8 H8C 109.5 . . ?
H8B C8 H8C 109.5 . . ?
C10 C9 C14 123.9(3) . . ?
C10 C9 N1 117.7(3) . . ?
C14 C9 N1 118.4(3) . . ?
C9 C10 C11 117.0(3) . . ?
C9 C10 C15 122.6(3) . . ?
C11 C10 C15 120.5(3) . . ?
C12 C11 C10 120.9(4) . . ?
C12 C11 H11 119.5 . . ?
C10 C11 H11 119.5 . . ?
C13 C12 C11 120.8(3) . . ?
C13 C12 H12 119.6 . . ?
C11 C12 H12 119.6 . . ?
C12 C13 C14 120.7(3) . . ?
C12 C13 H13 119.7 . . ?
C14 C13 H13 119.7 . . ?
C9 C14 C13 116.6(3) . . ?
C9 C14 C18 123.7(3) . . ?
C13 C14 C18 119.6(3) . . ?
C16 C15 C10 112.7(5) . . ?
C16 C15 C17 111.6(5) . . ?
C10 C15 C17 110.2(3) . . ?
C16 C15 H15 107.3 . . ?
C10 C15 H15 107.3 . . ?
C17 C15 H15 107.3 . . ?
C15 C16 H16A 109.5 . . ?
C15 C16 H16B 109.5 . . ?
H16A C16 H16B 109.5 . . ?
C15 C16 H16C 109.5 . . ?
H16A C16 H16C 109.5 . . ?
H16B C16 H16C 109.5 . . ?
C15 C17 H17A 109.5 . . ?
C15 C17 H17B 109.5 . . ?
H17A C17 H17B 109.5 . . ?
C15 C17 H17C 109.5 . . ?
H17A C17 H17C 109.5 . . ?
H17B C17 H17C 109.5 . . ?
C14 C18 C20 110.3(3) . . ?
C14 C18 C19 111.7(4) . . ?
C20 C18 C19 110.7(4) . . ?
C14 C18 H18 108.0 . . ?
C20 C18 H18 108.0 . . ?
C19 C18 H18 108.0 . . ?
C18 C19 H19A 109.5 . . ?
C18 C19 H19B 109.5 . . ?
H19A C19 H19B 109.5 . . ?
C18 C19 H19C 109.5 . . ?
H19A C19 H19C 109.5 . . ?
H19B C19 H19C 109.5 . . ?
C18 C20 H20A 109.5 . . ?
C18 C20 H20B 109.5 . . ?
H20A C20 H20B 109.5 . . ?
C18 C20 H20C 109.5 . . ?
H20A C20 H20C 109.5 . . ?
H20B C20 H20C 109.5 . . ?
C26 C21 C22 114.4(4) . . ?
C26 C21 B1 123.8(3) . . ?
C22 C21 B1 121.4(3) . . ?
C23 C22 C21 123.8(4) . . ?
C23 C22 H22 118.1 . . ?
C21 C22 H22 118.1 . . ?
C22 C23 C24 119.7(5) . . ?
C22 C23 H23 120.1 . . ?
C24 C23 H23 120.1 . . ?
C25 C24 C23 118.3(5) . . ?
C25 C24 H24 120.8 . . ?
C23 C24 H24 120.8 . . ?
C24 C25 C26 121.2(5) . . ?
C24 C25 H25 119.4 . . ?
C26 C25 H25 119.4 . . ?
C25 C26 C21 122.5(5) . . ?
C25 C26 H26 118.7 . . ?
C21 C26 H26 118.7 . . ?
C28 C27 C32 115.5(4) . . ?
C28 C27 B1 121.7(3) . . ?
C32 C27 B1 122.5(3) . . ?
C29 C28 C27 122.8(4) . . ?
C29 C28 H28 118.6 . . ?
C27 C28 H28 118.6 . . ?
C30 C29 C28 120.1(5) . . ?
C30 C29 H29 119.9 . . ?
C28 C29 H29 119.9 . . ?
C31 C30 C29 119.4(5) . . ?
C31 C30 H30 120.3 . . ?
C29 C30 H30 120.3 . . ?
C30 C31 C32 120.2(5) . . ?
C30 C31 H31 119.9 . . ?
C32 C31 H31 119.9 . . ?
C31 C32 C27 122.0(5) . . ?
C31 C32 H32 119.0 . . ?
C27 C32 H32 119.0 . . ?
C34 C33 O3 106.4(6) . . ?
C34 C33 C37 46.8(9) . . ?
O3 C33 C37 81.9(7) . . ?
C37 C34 C35 54.3(11) . . ?
C37 C34 C33 81.7(11) . . ?
C35 C34 C33 107.0(9) . . ?
C37 C34 C38 31.4(11) . . ?
C35 C34 C38 22.9(13) . . ?
C33 C34 C38 97.3(9) . . ?
C38 C35 C37 47(4) . . ?
C38 C35 C36 66(3) . . ?
C37 C35 C36 83.6(17) . . ?
C38 C35 C34 107(4) . . ?
C37 C35 C34 60.7(12) . . ?
C36 C35 C34 111.4(12) . . ?
C38 C36 C35 33.3(10) . . ?
C38 C36 O3 118.6(17) . . ?
C35 C36 O3 112.3(9) . . ?
C38 C36 C37 31.7(13) . . ?
C35 C36 C37 47.6(15) . . ?
O3 C36 C37 87.2(9) . . ?
C38 C37 C35 34.1(16) . . ?
C38 C37 C34 99(3) . . ?
C35 C37 C34 65.0(14) . . ?
C38 C37 C36 42.5(18) . . ?
C35 C37 C36 48.8(9) . . ?
C34 C37 C36 93.0(12) . . ?
C38 C37 C33 118(2) . . ?
C35 C37 C33 94.0(14) . . ?
C34 C37 C33 51.5(7) . . ?
C36 C37 C33 81.6(8) . . ?
C35 C38 C37 99(5) . . ?
C35 C38 C36 81(3) . . ?
C37 C38 C36 105.8(19) . . ?
C35 C38 C34 50(3) . . ?
C37 C38 C34 50(2) . . ?
C36 C38 C34 96.2(12) . . ?
O4 C39 C40 105(2) . . ?
O4 C39 C41 104(2) . 2_655 ?
C40 C39 C41 72.3(18) . 2_655 ?
C41 C40 C39 112(3) . . ?
C41 C40 C41 72(3) . 2_655 ?
C39 C40 C41 62.0(17) . 2_655 ?
C40 C41 C39 97(3) . 2_655 ?
C40 C41 C40 99(3) . 2_655 ?
C39 C41 C40 45.7(14) 2_655 2_655 ?
C43 C42 O5 105(2) . . ?
C42 C43 C44 110.7(19) . . ?
C42 C43 C43 107(2) . 3 ?
C44 C43 C43 95.9(14) . 3 ?
C42 C43 O5 38.5(13) . . ?
C44 C43 O5 89.1(15) . . ?
C43 C43 O5 78.5(12) 3 . ?
C43 C44 O5 100.1(18) . 3 ?
C21 B1 C21 112.9(4) . 2_655 ?
C21 B1 C27 111.66(18) . 2_655 ?
C21 B1 C27 104.18(19) 2_655 2_655 ?
C21 B1 C27 104.18(19) . . ?
C21 B1 C27 111.66(18) 2_655 . ?
C27 B1 C27 112.6(4) 2_655 . ?

loop_
_geom_bond_atom_site_label_1
_geom_bond_atom_site_label_2
_geom_bond_distance
_geom_bond_site_symmetry_2
_geom_bond_publ_flag
Br1 C2 0.863(9) . ?
Br1 Fe1 2.527(2) . ?
Fe1 C2 1.676(10) 3_556 ?
Fe1 C2 1.676(10) . ?
Fe1 C1 1.793(5) . ?
Fe1 C3 1.951(3) 3_556 ?
Fe1 C3 1.951(3) . ?
Fe1 N4 2.013(3) . ?
Fe1 Br1 2.527(2) 3_556 ?
O1 C1 1.092(6) . ?
O2 C2 1.087(19) . ?
O3 C36 1.519(10) . ?
O3 C33 1.535(9) . ?
O4 C39 1.51(3) 2_655 ?
O4 C39 1.51(3) . ?
O5 C42 1.22(3) . ?
O5 C44 1.58(3) 3 ?
O5 C43 1.88(3) . ?
N1 N2 1.346(3) . ?
N1 C3 1.353(4) . ?
N1 C9 1.453(3) . ?
N2 N3 1.327(3) . ?
N3 C4 1.363(4) . ?
N3 C8 1.461(4) . ?
N4 C5 1.351(3) 3_556 ?
N4 C5 1.351(3) . ?
C3 C4 1.395(4) . ?
C4 C5 1.443(4) . ?
C5 C6 1.389(4) . ?
C6 C7 1.385(4) . ?
C6 H4 0.9500 . ?
C7 C6 1.385(4) 3_556 ?
C7 H3 0.9500 . ?
C8 H8A 0.9800 . ?
C8 H8B 0.9800 . ?
C8 H8C 0.9800 . ?
C9 C10 1.384(5) . ?
C9 C14 1.392(5) . ?
C10 C11 1.390(5) . ?
C10 C15 1.517(5) . ?
C11 C12 1.378(6) . ?
C11 H11 0.9500 . ?
C12 C13 1.372(6) . ?
C12 H12 0.9500 . ?
C13 C14 1.402(4) . ?
C13 H13 0.9500 . ?
C14 C18 1.511(5) . ?
C15 C16 1.508(7) . ?
C15 C17 1.537(7) . ?
C15 H15 1.0000 . ?
C16 H16A 0.9800 . ?
C16 H16B 0.9800 . ?
C16 H16C 0.9800 . ?
C17 H17A 0.9800 . ?
C17 H17B 0.9800 . ?
C17 H17C 0.9800 . ?
C18 C20 1.530(6) . ?
C18 C19 1.533(6) . ?
C18 H18 1.0000 . ?
C19 H19A 0.9800 . ?
C19 H19B 0.9800 . ?
C19 H19C 0.9800 . ?
C20 H20A 0.9800 . ?
C20 H20B 0.9800 . ?
C20 H20C 0.9800 . ?
C21 C26 1.392(6) . ?
C21 C22 1.412(5) . ?
C21 B1 1.638(5) . ?
C22 C23 1.379(6) . ?
C22 H22 0.9500 . ?
C23 C24 1.389(8) . ?
C23 H23 0.9500 . ?
C24 C25 1.377(8) . ?
C24 H24 0.9500 . ?
C25 C26 1.391(7) . ?
C25 H25 0.9500 . ?
C26 H26 0.9500 . ?
C27 C28 1.397(5) . ?
C27 C32 1.399(5) . ?
C27 B1 1.645(5) . ?
C28 C29 1.382(6) . ?
C28 H28 0.9500 . ?
C29 C30 1.376(8) . ?
C29 H29 0.9500 . ?
C30 C31 1.371(8) . ?
C30 H30 0.9500 . ?
C31 C32 1.398(7) . ?
C31 H31 0.9500 . ?
C32 H32 0.9500 . ?
C33 C34 1.471(10) . ?
C33 C37 1.859(17) . ?
C34 C37 1.37(2) . ?
C34 C35 1.42(2) . ?
C34 C38 1.78(3) . ?
C35 C38 0.72(2) . ?
C35 C37 1.28(3) . ?
C35 C36 1.302(17) . ?
C36 C38 1.21(3) . ?
C36 C37 1.72(2) . ?
C37 C38 0.94(3) . ?
C39 C40 1.51(3) . ?
C39 C41 1.86(4) 2_655 ?
C40 C41 1.40(4) . ?
C40 C41 2.01(4) 2_655 ?
C41 C39 1.86(4) 2_655 ?
C41 C40 2.01(4) 2_655 ?
C42 C43 1.16(2) . ?
C43 C44 1.37(2) . ?
C43 C43 1.69(3) 3 ?
C44 O5 1.58(3) 3 ?
B1 C21 1.639(5) 2_655 ?
B1 C27 1.645(5) 2_655 ?

loop_
_geom_torsion_atom_site_label_1
_geom_torsion_atom_site_label_2
_geom_torsion_atom_site_label_3
_geom_torsion_atom_site_label_4
_geom_torsion
_geom_torsion_site_symmetry_1
_geom_torsion_site_symmetry_2
_geom_torsion_site_symmetry_3
_geom_torsion_site_symmetry_4
_geom_torsion_publ_flag
C2 Br1 Fe1 C2 41(12) . . . 3_556 ?
C2 Br1 Fe1 C1 10(3) . . . . ?
C2 Br1 Fe1 C3 111(3) . . . 3_556 ?
C2 Br1 Fe1 C3 -90(3) . . . . ?
C2 Br1 Fe1 N4 -170(3) . . . . ?
C2 Br1 Fe1 Br1 -170(3) . . . 3_556 ?
C3 N1 N2 N3 0.0(4) . . . . ?
C9 N1 N2 N3 -176.7(3) . . . . ?
N1 N2 N3 C4 0.0(4) . . . . ?
N1 N2 N3 C8 -178.7(3) . . . . ?
C2 Fe1 N4 C5 91.8(3) 3_556 . . 3_556 ?
C2 Fe1 N4 C5 -88.2(3) . . . 3_556 ?
C1 Fe1 N4 C5 0(28) . . . 3_556 ?
C3 Fe1 N4 C5 0.9(2) 3_556 . . 3_556 ?
C3 Fe1 N4 C5 -179.1(2) . . . 3_556 ?
Br1 Fe1 N4 C5 92.52(19) 3_556 . . 3_556 ?
Br1 Fe1 N4 C5 -87.48(19) . . . 3_556 ?
C2 Fe1 N4 C5 -88.2(3) 3_556 . . . ?
C2 Fe1 N4 C5 91.8(3) . . . . ?
C1 Fe1 N4 C5 0(63) . . . . ?
C3 Fe1 N4 C5 -179.1(2) 3_556 . . . ?
C3 Fe1 N4 C5 0.9(2) . . . . ?
Br1 Fe1 N4 C5 -87.48(19) 3_556 . . . ?
Br1 Fe1 N4 C5 92.52(19) . . . . ?
C2 Fe1 C1 O1 0(100) 3_556 . . . ?
C2 Fe1 C1 O1 0(88) . . . . ?
C3 Fe1 C1 O1 0(100) 3_556 . . . ?
C3 Fe1 C1 O1 0(85) . . . . ?
N4 Fe1 C1 O1 0(100) . . . . ?
Br1 Fe1 C1 O1 0(100) 3_556 . . . ?
Br1 Fe1 C1 O1 0(88) . . . . ?
Fe1 Br1 C2 O2 177(5) . . . . ?
C2 Fe1 C2 Br1 -170(3) 3_556 . . . ?
C1 Fe1 C2 Br1 -170(3) . . . . ?
C3 Fe1 C2 Br1 -69(3) 3_556 . . . ?
C3 Fe1 C2 Br1 90(3) . . . . ?
N4 Fe1 C2 Br1 10(3) . . . . ?
Br1 Fe1 C2 Br1 160(7) 3_556 . . . ?
C2 Fe1 C2 O2 37(43) 3_556 . . . ?
C1 Fe1 C2 O2 37(43) . . . . ?
C3 Fe1 C2 O2 137(43) 3_556 . . . ?
C3 Fe1 C2 O2 -64(43) . . . . ?
N4 Fe1 C2 O2 -143(43) . . . . ?
Br1 Fe1 C2 O2 6(48) 3_556 . . . ?
Br1 Fe1 C2 O2 -154(45) . . . . ?
N2 N1 C3 C4 0.0(4) . . . . ?
C9 N1 C3 C4 176.3(3) . . . . ?
N2 N1 C3 Fe1 177.9(3) . . . . ?
C9 N1 C3 Fe1 -5.8(6) . . . . ?
C2 Fe1 C3 N1 -86.4(5) 3_556 . . . ?
C2 Fe1 C3 N1 88.5(5) . . . . ?
C1 Fe1 C3 N1 0.9(4) . . . . ?
C3 Fe1 C3 N1 -179.1(4) 3_556 . . . ?
N4 Fe1 C3 N1 -179.1(4) . . . . ?
Br1 Fe1 C3 N1 -90.1(4) 3_556 . . . ?
Br1 Fe1 C3 N1 92.5(4) . . . . ?
C2 Fe1 C3 C4 91.4(3) 3_556 . . . ?
C2 Fe1 C3 C4 -93.6(3) . . . . ?
C1 Fe1 C3 C4 178.7(2) . . . . ?
C3 Fe1 C3 C4 -1.3(2) 3_556 . . . ?
N4 Fe1 C3 C4 -1.3(2) . . . . ?
Br1 Fe1 C3 C4 87.7(3) 3_556 . . . ?
Br1 Fe1 C3 C4 -89.7(3) . . . . ?
N2 N3 C4 C3 0.0(4) . . . . ?
C8 N3 C4 C3 178.5(4) . . . . ?
N2 N3 C4 C5 179.7(4) . . . . ?
C8 N3 C4 C5 -1.9(7) . . . . ?
N1 C3 C4 N3 0.0(4) . . . . ?
Fe1 C3 C4 N3 -178.7(2) . . . . ?
N1 C3 C4 C5 -179.7(3) . . . . ?
Fe1 C3 C4 C5 1.6(4) . . . . ?
C5 N4 C5 C6 -0.8(3) 3_556 . . . ?
Fe1 N4 C5 C6 179.2(3) . . . . ?
C5 N4 C5 C4 179.7(3) 3_556 . . . ?
Fe1 N4 C5 C4 -0.3(3) . . . . ?
N3 C4 C5 N4 179.5(4) . . . . ?
C3 C4 C5 N4 -0.9(4) . . . . ?
N3 C4 C5 C6 0.1(8) . . . . ?
C3 C4 C5 C6 179.7(4) . . . . ?
N4 C5 C6 C7 1.5(6) . . . . ?
C4 C5 C6 C7 -179.1(4) . . . . ?
C5 C6 C7 C6 -0.7(3) . . . 3_556 ?
N2 N1 C9 C10 91.7(4) . . . . ?
C3 N1 C9 C10 -84.5(4) . . . . ?
N2 N1 C9 C14 -88.3(4) . . . . ?
C3 N1 C9 C14 95.5(4) . . . . ?
C14 C9 C10 C11 0.2(5) . . . . ?
N1 C9 C10 C11 -179.7(3) . . . . ?
C14 C9 C10 C15 179.6(3) . . . . ?
N1 C9 C10 C15 -0.4(5) . . . . ?
C9 C10 C11 C12 0.1(6) . . . . ?
C15 C10 C11 C12 -179.3(4) . . . . ?
C10 C11 C12 C13 0.1(7) . . . . ?
C11 C12 C13 C14 -0.5(6) . . . . ?
C10 C9 C14 C13 -0.7(5) . . . . ?
N1 C9 C14 C13 179.3(3) . . . . ?
C10 C9 C14 C18 179.6(3) . . . . ?
N1 C9 C14 C18 -0.5(5) . . . . ?
C12 C13 C14 C9 0.8(5) . . . . ?
C12 C13 C14 C18 -179.4(4) . . . . ?
C9 C10 C15 C16 140.8(4) . . . . ?
C11 C10 C15 C16 -39.8(6) . . . . ?
C9 C10 C15 C17 -93.7(5) . . . . ?
C11 C10 C15 C17 85.6(5) . . . . ?
C9 C14 C18 C20 107.3(4) . . . . ?
C13 C14 C18 C20 -72.4(5) . . . . ?
C9 C14 C18 C19 -129.1(4) . . . . ?
C13 C14 C18 C19 51.1(5) . . . . ?
C26 C21 C22 C23 -1.0(8) . . . . ?
B1 C21 C22 C23 -174.4(5) . . . . ?
C21 C22 C23 C24 0.9(9) . . . . ?
C22 C23 C24 C25 -1.6(11) . . . . ?
C23 C24 C25 C26 2.5(13) . . . . ?
C24 C25 C26 C21 -2.8(12) . . . . ?
C22 C21 C26 C25 1.9(9) . . . . ?
B1 C21 C26 C25 175.2(6) . . . . ?
C32 C27 C28 C29 0.5(5) . . . . ?
B1 C27 C28 C29 174.9(3) . . . . ?
C27 C28 C29 C30 -0.3(5) . . . . ?
C28 C29 C30 C31 0.0(6) . . . . ?
C29 C30 C31 C32 0.1(6) . . . . ?
C30 C31 C32 C27 0.1(6) . . . . ?
C28 C27 C32 C31 -0.3(5) . . . . ?
B1 C27 C32 C31 -174.7(3) . . . . ?
C36 O3 C33 C34 -16.3(11) . . . . ?
C36 O3 C33 C37 24.0(12) . . . . ?
O3 C33 C34 C37 61.4(9) . . . . ?
O3 C33 C34 C35 12.8(14) . . . . ?
C37 C33 C34 C35 -48.6(12) . . . . ?
O3 C33 C34 C38 34.1(12) . . . . ?
C37 C33 C34 C38 -27.4(13) . . . . ?
C37 C34 C35 C38 1(3) . . . . ?
C33 C34 C35 C38 67(3) . . . . ?
C33 C34 C35 C37 66.0(14) . . . . ?
C38 C34 C35 C37 -1(3) . . . . ?
C37 C34 C35 C36 -69(2) . . . . ?
C33 C34 C35 C36 -3(2) . . . . ?
C38 C34 C35 C36 -70(3) . . . . ?
C37 C35 C36 C38 45(3) . . . . ?
C34 C35 C36 C38 100(4) . . . . ?
C38 C35 C36 O3 -109(4) . . . . ?
C37 C35 C36 O3 -63.6(19) . . . . ?
C34 C35 C36 O3 -9(3) . . . . ?
C38 C35 C36 C37 -45(3) . . . . ?
C34 C35 C36 C37 55.0(14) . . . . ?
C33 O3 C36 C38 -21(2) . . . . ?
C33 O3 C36 C35 16(2) . . . . ?
C33 O3 C36 C37 -25.8(11) . . . . ?
C36 C35 C37 C38 -63(3) . . . . ?
C34 C35 C37 C38 178(4) . . . . ?
C38 C35 C37 C34 -178(4) . . . . ?
C36 C35 C37 C34 119.0(13) . . . . ?
C38 C35 C37 C36 63(3) . . . . ?
C34 C35 C37 C36 -119.0(13) . . . . ?
C38 C35 C37 C33 138(4) . . . . ?
C36 C35 C37 C33 75.1(12) . . . . ?
C34 C35 C37 C33 -43.9(7) . . . . ?
C35 C34 C37 C38 -1(2) . . . . ?
C33 C34 C37 C38 -119(2) . . . . ?
C33 C34 C37 C35 -118.0(11) . . . . ?
C38 C34 C37 C35 1(2) . . . . ?
C35 C34 C37 C36 41.2(10) . . . . ?
C33 C34 C37 C36 -76.7(9) . . . . ?
C38 C34 C37 C36 42.3(19) . . . . ?
C35 C34 C37 C33 118.0(11) . . . . ?
C38 C34 C37 C33 119(2) . . . . ?
C35 C36 C37 C38 48(2) . . . . ?
O3 C36 C37 C38 171(3) . . . . ?
C38 C36 C37 C35 -48(2) . . . . ?
O3 C36 C37 C35 123.9(16) . . . . ?
C38 C36 C37 C34 -100(3) . . . . ?
C35 C36 C37 C34 -52.5(15) . . . . ?
O3 C36 C37 C34 71.4(11) . . . . ?
C38 C36 C37 C33 -150(3) . . . . ?
C35 C36 C37 C33 -102.9(16) . . . . ?
O3 C36 C37 C33 21.0(9) . . . . ?
C34 C33 C37 C38 79(3) . . . . ?
O3 C33 C37 C38 -43(3) . . . . ?
C34 C33 C37 C35 53.4(13) . . . . ?
O3 C33 C37 C35 -68.3(12) . . . . ?
O3 C33 C37 C34 -121.7(8) . . . . ?
C34 C33 C37 C36 100.7(12) . . . . ?
O3 C33 C37 C36 -21.0(9) . . . . ?
C36 C35 C38 C37 105(2) . . . . ?
C34 C35 C38 C37 -2(4) . . . . ?
C37 C35 C38 C36 -105(2) . . . . ?
C34 C35 C38 C36 -106(2) . . . . ?
C37 C35 C38 C34 2(4) . . . . ?
C36 C35 C38 C34 106(2) . . . . ?
C34 C37 C38 C35 2(4) . . . . ?
C36 C37 C38 C35 -83(3) . . . . ?
C33 C37 C38 C35 -49(5) . . . . ?
C35 C37 C38 C36 83(3) . . . . ?
C34 C37 C38 C36 85(2) . . . . ?
C33 C37 C38 C36 34(4) . . . . ?
C35 C37 C38 C34 -2(4) . . . . ?
C36 C37 C38 C34 -85(2) . . . . ?
C33 C37 C38 C34 -51.0(16) . . . . ?
O3 C36 C38 C35 88(3) . . . . ?
C37 C36 C38 C35 97(5) . . . . ?
C35 C36 C38 C37 -97(5) . . . . ?
O3 C36 C38 C37 -10(4) . . . . ?
C35 C36 C38 C34 -48(3) . . . . ?
O3 C36 C38 C34 40(2) . . . . ?
C37 C36 C38 C34 50(3) . . . . ?
C37 C34 C38 C35 -178(5) . . . . ?
C33 C34 C38 C35 -117(3) . . . . ?
C35 C34 C38 C37 178(5) . . . . ?
C33 C34 C38 C37 61(2) . . . . ?
C37 C34 C38 C36 -105(2) . . . . ?
C35 C34 C38 C36 72(3) . . . . ?
C33 C34 C38 C36 -44.8(17) . . . . ?
C39 O4 C39 C40 -45.1(17) 2_655 . . . ?
C39 O4 C39 C41 29.9(12) 2_655 . . 2_655 ?
O4 C39 C40 C41 46(4) . . . . ?
C41 C39 C40 C41 -54(3) 2_655 . . . ?
O4 C39 C40 C41 100(2) . . . 2_655 ?
C39 C40 C41 C39 -23(4) . . . 2_655 ?
C41 C40 C41 C39 -71(2) 2_655 . . 2_655 ?
C39 C40 C41 C40 23(4) . . . 2_655 ?
C41 C40 C41 C40 -25(3) 2_655 . . 2_655 ?
C44 O5 C42 C43 -32(3) 3 . . . ?
O5 C42 C43 C44 -60(3) . . . . ?
O5 C42 C43 C43 43(2) . . . 3 ?
C44 O5 C43 C42 150(3) 3 . . . ?
C42 O5 C43 C44 126(3) . . . . ?
C44 O5 C43 C44 -83.7(15) 3 . . . ?
C42 O5 C43 C43 -138(3) . . . 3 ?
C44 O5 C43 C43 12.5(14) 3 . . 3 ?
C42 C43 C44 O5 128(2) . . . 3 ?
C43 C43 C44 O5 17(2) 3 . . 3 ?
O5 C43 C44 O5 95.4(16) . . . 3 ?
C26 C21 B1 C21 32.6(4) . . . 2_655 ?
C22 C21 B1 C21 -154.6(5) . . . 2_655 ?
C26 C21 B1 C27 149.6(5) . . . 2_655 ?
C22 C21 B1 C27 -37.6(5) . . . 2_655 ?
C26 C21 B1 C27 -88.7(5) . . . . ?
C22 C21 B1 C27 84.1(4) . . . . ?
C28 C27 B1 C21 -84.4(4) . . . . ?
C32 C27 B1 C21 89.6(3) . . . . ?
C28 C27 B1 C21 153.5(3) . . . 2_655 ?
C32 C27 B1 C21 -32.5(4) . . . 2_655 ?
C28 C27 B1 C27 36.7(2) . . . 2_655 ?
C32 C27 B1 C27 -149.3(3) . . . 2_655 ?
